data_4310662
loop_
_publ_author_name
'Jane Kuzelka'
'Sumitra Mukhopadhyay'
'Bernhard Spingler'
'Stephen J. Lippard'

_publ_section_title
;
 Synthesis and Characterization of Cu2(I,I), Cu2(I,II), and Cu2(II,II)
 Compounds Supported by Two Phthalazine-Based Ligands: Influence of a
 Hydrophobic Pocket
;
_journal_name_full 'Inorganic Chemistry'
_journal_page_first 1751
_journal_page_last 1761
_journal_paper_doi 10.1021/ic035009r
_journal_volume 43
_journal_year 2004
_chemical_formula_sum 'C40.5 H23 Cu2 F9 N9.75 O10 S3'
_chemical_formula_weight 1200.45
_chemical_name_systematic
;

   ?

;
_space_group_IT_number 15
_symmetry_cell_setting monoclinic
_symmetry_space_group_name_Hall '-C 2yc'
_symmetry_space_group_name_H-M 'C 1 2/c 1'
_atom_sites_solution_hydrogens geom
_atom_sites_solution_primary direct
_atom_sites_solution_secondary difmap
_audit_creation_method SHELXL-97
_cell_angle_alpha 90.00
_cell_angle_beta 111.357(3)
_cell_angle_gamma 90.00
_cell_formula_units_Z 8
_cell_length_a 21.197(4)
_cell_length_b 23.198(4)
_cell_length_c 22.497(4)
_cell_measurement_temperature 188(2)
_cell_volume 10303(3)
_computing_cell_refinement 'Bruker SMART'
_computing_data_collection 'Bruker SMART'
_computing_data_reduction 'Bruker SHELXTL'
_computing_molecular_graphics 'Bruker SHELXTL'
_computing_publication_material 'Bruker SHELXTL'
_computing_structure_refinement 'SHELXL-97 (Sheldrick, 1997)'
_computing_structure_solution 'SHELXS-97 (Sheldrick, 1990)'
_diffrn_ambient_temperature 188(2)
_diffrn_measured_fraction_theta_full 1.000
_diffrn_measured_fraction_theta_max 1.000
_diffrn_measurement_device_type 'CCD area detector'
_diffrn_measurement_method 'phi and omega scans'
_diffrn_radiation_monochromator graphite
_diffrn_radiation_source 'fine-focus sealed tube'
_diffrn_radiation_type MoK\a
_diffrn_radiation_wavelength 0.71073
_diffrn_reflns_av_R_equivalents 0.0476
_diffrn_reflns_av_sigmaI/netI 0.0621
_diffrn_reflns_limit_h_max 25
_diffrn_reflns_limit_h_min -25
_diffrn_reflns_limit_k_max 15
_diffrn_reflns_limit_k_min -27
_diffrn_reflns_limit_l_max 26
_diffrn_reflns_limit_l_min -26
_diffrn_reflns_number 26967
_diffrn_reflns_theta_full 25.00
_diffrn_reflns_theta_max 25.00
_diffrn_reflns_theta_min 1.35
_exptl_absorpt_coefficient_mu 1.042
_exptl_absorpt_correction_T_max 1.000000
_exptl_absorpt_correction_T_min 0.925357
_exptl_absorpt_correction_type sadabs
_exptl_crystal_colour blue
_exptl_crystal_density_diffrn 1.548
_exptl_crystal_density_method 'not measured'
_exptl_crystal_description needle
_exptl_crystal_F_000 4810
_exptl_crystal_size_max 0.4
_exptl_crystal_size_mid 0.2
_exptl_crystal_size_min 0.2
_refine_diff_density_max 1.054
_refine_diff_density_min -0.887
_refine_diff_density_rms 0.132
_refine_ls_extinction_method none
_refine_ls_goodness_of_fit_ref 1.007
_refine_ls_hydrogen_treatment mixed
_refine_ls_matrix_type full
_refine_ls_number_parameters 683
_refine_ls_number_reflns 9099
_refine_ls_number_restraints 136
_refine_ls_restrained_S_all 1.016
_refine_ls_R_factor_all 0.1217
_refine_ls_R_factor_gt 0.0761
_refine_ls_shift/su_max 0.156
_refine_ls_shift/su_mean 0.004
_refine_ls_structure_factor_coef Fsqd
_refine_ls_weighting_details 'calc w=1/[\s^2^(Fo^2^)+(0.1519P)^2^+47.3100P] where P=(Fo^2^+2Fc^2^)/3'
_refine_ls_weighting_scheme calc
_refine_ls_wR_factor_gt 0.2162
_refine_ls_wR_factor_ref 0.2546
_reflns_number_gt 5664
_reflns_number_total 9099
_reflns_threshold_expression >2sigma(I)
_cod_data_source_file ic035009rsi20030904_111604_2.cif
_cod_data_source_block 3
_cod_depositor_comments
;
The following automatic conversions were performed:
'_symmetry_cell_setting' value 'Monoclinic' changed to 'monoclinic'
according to '/home/saulius/struct/CIF-dictionaries/cif_core.dic'
dictionary named 'cif_core.dic' version 2.4.1 from 2010-06-29.

Automatic conversion script
Id: cif_fix_enum 1527 2010-12-29 10:47:43Z saulius 
;
_cod_original_formula_sum 'C40.50 H23 Cu2 F9 N9.75 O10 S3'
_cod_database_code 4310662

loop_
_symmetry_equiv_pos_as_xyz
'x, y, z'
'-x, y, -z+1/2'
'x+1/2, y+1/2, z'
'-x+1/2, y+1/2, -z+1/2'
'-x, -y, -z'
'x, -y, z-1/2'
'-x+1/2, -y+1/2, -z'
'x+1/2, -y+1/2, z-1/2'

loop_
_atom_site_label
_atom_site_type_symbol
_atom_site_fract_x
_atom_site_fract_y
_atom_site_fract_z
_atom_site_U_iso_or_equiv
_atom_site_adp_type
_atom_site_occupancy
_atom_site_symmetry_multiplicity
_atom_site_calc_flag
_atom_site_refinement_flags
_atom_site_disorder_assembly
_atom_site_disorder_group
Cu1 Cu 0.69639(4) 0.22315(4) 0.79762(4) 0.0359(3) Uani 1 1 d . . .
Cu2 Cu 0.70157(4) 0.22900(4) 0.65837(4) 0.0368(3) Uani 1 1 d . . .
O1 O 0.6534(2) 0.2025(2) 0.7099(2) 0.0395(11) Uani 1 1 d D . .
H31 H 0.638(4) 0.1686(15) 0.703(4) 0.047 Uiso 1 1 d D . .
N1 N 0.7019(3) 0.3038(2) 0.7629(2) 0.0304(12) Uani 1 1 d . . .
N2 N 0.7031(3) 0.3064(2) 0.7024(2) 0.0323(12) Uani 1 1 d . . .
N3 N 0.6118(3) 0.2590(3) 0.8283(2) 0.0368(14) Uani 1 1 d . . .
N4 N 0.7558(3) 0.2516(3) 0.8842(2) 0.0389(14) Uani 1 1 d . . .
N5 N 0.6161(3) 0.2684(3) 0.5757(3) 0.0417(15) Uani 1 1 d . . .
N6 N 0.7627(3) 0.2642(3) 0.6183(2) 0.0399(14) Uani 1 1 d . . .
N7 N 0.6895(4) 0.1418(3) 0.8229(3) 0.0549(17) Uani 1 1 d . . .
N8 N 0.7022(3) 0.1512(3) 0.6196(3) 0.0548(18) Uani 1 1 d . . .
C1 C 0.6730(7) 0.5083(4) 0.7618(5) 0.087(4) Uani 1 1 d . . .
H1A H 0.6672 0.5420 0.7816 0.105 Uiso 1 1 calc R . .
C2 C 0.6743(7) 0.5105(4) 0.7008(5) 0.089(4) Uani 1 1 d . . .
H2A H 0.6697 0.5459 0.6802 0.107 Uiso 1 1 calc R . .
C3 C 0.6802(5) 0.4572(4) 0.7931(4) 0.062(2) Uani 1 1 d . . .
H3A H 0.6797 0.4563 0.8342 0.074 Uiso 1 1 calc R . .
C4 C 0.6823(5) 0.4620(4) 0.6702(4) 0.062(2) Uani 1 1 d . . .
H4A H 0.6830 0.4644 0.6292 0.075 Uiso 1 1 calc R . .
C5 C 0.6884(4) 0.4061(3) 0.7642(3) 0.0413(17) Uani 1 1 d . . .
C6 C 0.6893(4) 0.4083(3) 0.7009(3) 0.0414(17) Uani 1 1 d . . .
C7 C 0.6947(3) 0.3508(3) 0.7915(3) 0.0337(15) Uani 1 1 d . . .
C8 C 0.6958(3) 0.3549(3) 0.6722(3) 0.0377(16) Uani 1 1 d . . .
C9 C 0.6895(3) 0.3409(3) 0.8571(3) 0.0332(15) Uani 1 1 d . . .
H9A H 0.6913 0.3787 0.8771 0.040 Uiso 1 1 calc R . .
C10 C 0.6919(3) 0.3510(3) 0.6032(3) 0.0362(16) Uani 1 1 d . . .
H10A H 0.6928 0.3904 0.5876 0.043 Uiso 1 1 calc R . .
C11 C 0.6195(3) 0.3146(3) 0.8459(3) 0.0358(16) Uani 1 1 d . . .
C12 C 0.5692(4) 0.3470(4) 0.8553(3) 0.0458(19) Uani 1 1 d . . .
H12A H 0.5755 0.3858 0.8661 0.055 Uiso 1 1 calc R . .
C13 C 0.5090(4) 0.3192(5) 0.8481(4) 0.059(2) Uani 1 1 d . . .
H13A H 0.4741 0.3395 0.8543 0.071 Uiso 1 1 calc R . .
C14 C 0.5006(4) 0.2621(5) 0.8320(3) 0.057(2) Uani 1 1 d . . .
H14A H 0.4606 0.2431 0.8279 0.069 Uiso 1 1 calc R . .
C15 C 0.5526(4) 0.2335(4) 0.8221(3) 0.0481(19) Uani 1 1 d . . .
H15A H 0.5468 0.1948 0.8106 0.058 Uiso 1 1 calc R . .
C16 C 0.7455(3) 0.3043(3) 0.9023(3) 0.0363(16) Uani 1 1 d . . .
C17 C 0.7832(4) 0.3250(4) 0.9624(3) 0.051(2) Uani 1 1 d . . .
H17A H 0.7760 0.3620 0.9745 0.061 Uiso 1 1 calc R . .
C18 C 0.8312(4) 0.2903(5) 1.0039(4) 0.066(3) Uani 1 1 d . . .
H18A H 0.8570 0.3036 1.0445 0.079 Uiso 1 1 calc R . .
C19 C 0.8413(4) 0.2360(5) 0.9858(4) 0.057(2) Uani 1 1 d . . .
H19A H 0.8734 0.2118 1.0139 0.068 Uiso 1 1 calc R . .
C20 C 0.8032(4) 0.2178(4) 0.9252(3) 0.049(2) Uani 1 1 d . . .
H20A H 0.8104 0.1811 0.9123 0.058 Uiso 1 1 calc R . .
C21 C 0.6248(4) 0.3237(3) 0.5625(3) 0.0403(17) Uani 1 1 d . . .
C22 C 0.5765(4) 0.3539(4) 0.5146(3) 0.056(2) Uani 1 1 d . . .
H22A H 0.5833 0.3922 0.5065 0.067 Uiso 1 1 calc R . .
C23 C 0.5172(4) 0.3254(5) 0.4789(4) 0.070(3) Uani 1 1 d . . .
H23A H 0.4833 0.3449 0.4468 0.084 Uiso 1 1 calc R . .
C24 C 0.5084(4) 0.2688(5) 0.4905(4) 0.063(3) Uani 1 1 d . . .
H24A H 0.4696 0.2489 0.4659 0.075 Uiso 1 1 calc R . .
C25 C 0.5586(4) 0.2423(4) 0.5397(4) 0.053(2) Uani 1 1 d . . .
H25A H 0.5524 0.2040 0.5486 0.064 Uiso 1 1 calc R . .
C26 C 0.7514(3) 0.3179(4) 0.5963(3) 0.0410(17) Uani 1 1 d . . .
C27 C 0.7896(4) 0.3435(4) 0.5654(4) 0.057(2) Uani 1 1 d . . .
H27A H 0.7806 0.3811 0.5506 0.068 Uiso 1 1 calc R . .
C28 C 0.8401(4) 0.3133(5) 0.5567(4) 0.063(2) Uani 1 1 d . . .
H28A H 0.8657 0.3297 0.5352 0.075 Uiso 1 1 calc R . .
C29 C 0.8532(4) 0.2577(5) 0.5802(4) 0.065(3) Uani 1 1 d . . .
H29A H 0.8880 0.2363 0.5753 0.079 Uiso 1 1 calc R . .
C30 C 0.8139(4) 0.2349(4) 0.6108(3) 0.048(2) Uani 1 1 d . . .
H30A H 0.8230 0.1977 0.6270 0.058 Uiso 1 1 calc R . .
C31 C 0.6734(5) 0.0965(5) 0.8223(5) 0.072(3) Uani 1 1 d . . .
C32 C 0.6549(7) 0.0326(5) 0.8195(8) 0.113(5) Uani 1 1 d . . .
C33 C 0.6973(5) 0.1072(5) 0.5987(4) 0.068(3) Uani 1 1 d . . .
C34 C 0.6880(8) 0.0490(6) 0.5697(7) 0.120(5) Uani 1 1 d . . .
S1 S 0.68248(13) 0.47242(12) 1.00073(13) 0.0729(7) Uani 1 1 d . . .
O2 O 0.7175(7) 0.4291(7) 1.0528(6) 0.199(6) Uani 1 1 d . . .
O3 O 0.6989(5) 0.5270(3) 1.0248(4) 0.107(3) Uani 1 1 d . . .
O4 O 0.6824(5) 0.4590(4) 0.9417(4) 0.110(3) Uani 1 1 d . . .
C35 C 0.6019(6) 0.4566(5) 1.0013(5) 0.080(3) Uani 1 1 d . . .
F1 F 0.5805(6) 0.4054(5) 0.9839(5) 0.189(6) Uani 1 1 d . . .
F2 F 0.5886(4) 0.4712(5) 1.0492(4) 0.157(4) Uani 1 1 d . . .
F3 F 0.5561(4) 0.4876(7) 0.9546(6) 0.212(6) Uani 1 1 d . . .
S2 S 0.36443(8) 0.32237(8) 0.28437(8) 0.0400(4) Uani 1 1 d . . .
O5 O 0.3752(4) 0.3552(3) 0.2351(3) 0.0677(17) Uani 1 1 d . . .
O6 O 0.3018(3) 0.2919(4) 0.2637(3) 0.083(2) Uani 1 1 d . . .
O7 O 0.3830(3) 0.3501(2) 0.3455(2) 0.0531(14) Uani 1 1 d . . .
C36 C 0.4262(6) 0.2664(4) 0.2988(4) 0.074(3) Uani 1 1 d . . .
F4 F 0.4210(6) 0.2306(3) 0.3427(3) 0.152(4) Uani 1 1 d . . .
F5 F 0.4890(3) 0.2881(4) 0.3211(3) 0.136(4) Uani 1 1 d . . .
F6 F 0.4187(4) 0.2369(3) 0.2466(3) 0.094(2) Uani 1 1 d . . .
S3 S 0.4718(3) 0.0668(2) 0.8401(5) 0.105(3) Uani 0.566(8) 1 d P A 1
O8 O 0.5040(14) 0.1035(12) 0.8047(13) 0.191(8) Uiso 0.566(8) 1 d PU A 1
O9 O 0.4343(13) 0.1110(11) 0.8338(11) 0.156(7) Uiso 0.566(8) 1 d PU A 1
O10 O 0.4858(15) 0.0055(12) 0.8305(14) 0.163(8) Uiso 0.566(8) 1 d PU A 1
C37 C 0.529(2) 0.0722(19) 0.913(2) 0.165(9) Uiso 0.566(8) 1 d PU A 1
F7 F 0.5222(10) 0.1279(8) 0.9448(10) 0.179(6) Uiso 0.566(8) 1 d PDU A 1
F8 F 0.5194(12) 0.0401(9) 0.9535(12) 0.205(7) Uiso 0.566(8) 1 d PDU A 1
F9 F 0.5852(12) 0.0805(9) 0.9154(11) 0.199(7) Uiso 0.566(8) 1 d PDU A 1
S3A S 0.4629(6) 0.0831(4) 0.8854(5) 0.132(4) Uani 0.434(8) 1 d PD A 2
O8A O 0.5170(15) 0.1193(12) 0.8782(14) 0.219(10) Uiso 0.434(8) 1 d PDU A 2
O9A O 0.4025(11) 0.0826(11) 0.8312(10) 0.131(7) Uiso 0.434(8) 1 d PDU A 2
O10A O 0.4567(14) 0.0925(12) 0.9460(12) 0.182(9) Uiso 0.434(8) 1 d PDU A 2
F7A F 0.5634(10) 0.0197(10) 0.9472(11) 0.173(8) Uiso 0.434(8) 1 d PDU A 2
F8A F 0.4392(16) -0.0226(9) 0.8951(14) 0.251(10) Uiso 0.434(8) 1 d PDU A 2
F9A F 0.5038(15) 0.0128(13) 0.8227(14) 0.190(9) Uiso 0.434(8) 1 d PDU A 2
C37A C 0.4963(10) 0.0152(9) 0.8889(9) 0.201(10) Uiso 0.434(8) 1 d PDU A 2
N1S N 0.6395(15) 0.6128(13) 0.9113(14) 0.141(9) Uiso 0.50 1 d P . .
C1S C 0.5948(13) 0.5894(11) 0.8765(12) 0.088(7) Uiso 0.50 1 d P . .
C2S C 0.5267(12) 0.5654(10) 0.8378(11) 0.136(7) Uiso 0.75 1 d P . .
C3S C 0.5028(17) 0.5085(16) 0.8110(17) 0.058(9) Uiso 0.25 1 d P . .
N2S N 0.4904(19) 0.4681(16) 0.7847(18) 0.084(10) Uiso 0.25 1 d P . .
N3S N 0.4949(13) 0.1147(13) 1.0726(14) 0.144(10) Uiso 0.50 1 d PD . .
C4S C 0.5504(12) 0.1045(14) 1.0941(14) 0.121(10) Uiso 0.50 1 d PD . .
C5S C 0.6215(12) 0.1011(11) 1.1256(12) 0.097(7) Uiso 0.50 1 d PD . .
N4S N 0.6383(9) 0.1055(6) 1.2681(12) 0.115(8) Uani 0.50 1 d PDU . .
C6S C 0.5788(9) 0.1067(12) 1.2662(17) 0.135(10) Uani 0.50 1 d PDU . .
C7S C 0.5000 0.1058(11) 1.2500 0.164(9) Uani 1 2 d SDU . .

loop_
_atom_site_aniso_label
_atom_site_aniso_U_11
_atom_site_aniso_U_22
_atom_site_aniso_U_33
_atom_site_aniso_U_23
_atom_site_aniso_U_13
_atom_site_aniso_U_12
Cu1 0.0319(5) 0.0518(6) 0.0229(4) 0.0064(4) 0.0087(3) 0.0062(4)
Cu2 0.0334(5) 0.0549(6) 0.0237(4) 0.0026(4) 0.0120(3) 0.0130(4)
O1 0.038(3) 0.049(3) 0.032(2) -0.002(2) 0.012(2) 0.010(2)
N1 0.025(3) 0.051(3) 0.014(2) 0.005(2) 0.006(2) 0.002(2)
N2 0.030(3) 0.050(4) 0.019(2) 0.003(2) 0.012(2) 0.008(3)
N3 0.028(3) 0.063(4) 0.018(3) 0.000(3) 0.007(2) -0.003(3)
N4 0.025(3) 0.069(4) 0.021(3) 0.013(3) 0.007(2) 0.003(3)
N5 0.029(3) 0.072(5) 0.023(3) -0.005(3) 0.007(2) 0.010(3)
N6 0.032(3) 0.068(4) 0.020(3) 0.003(3) 0.010(2) 0.017(3)
N7 0.057(4) 0.050(4) 0.057(4) 0.014(3) 0.020(3) 0.002(3)
N8 0.053(4) 0.075(5) 0.039(4) -0.005(3) 0.020(3) 0.021(4)
C1 0.165(11) 0.057(6) 0.062(6) 0.016(5) 0.067(7) 0.048(7)
C2 0.159(11) 0.062(6) 0.065(6) 0.030(5) 0.062(7) 0.056(7)
C3 0.095(7) 0.061(5) 0.042(4) 0.012(4) 0.041(5) 0.028(5)
C4 0.088(7) 0.070(6) 0.034(4) 0.015(4) 0.029(4) 0.024(5)
C5 0.051(4) 0.050(4) 0.025(3) 0.008(3) 0.015(3) 0.018(3)
C6 0.049(4) 0.051(5) 0.027(3) 0.011(3) 0.018(3) 0.017(3)
C7 0.028(3) 0.053(4) 0.021(3) 0.000(3) 0.010(3) 0.001(3)
C8 0.033(4) 0.060(5) 0.020(3) 0.010(3) 0.010(3) 0.010(3)
C9 0.031(3) 0.051(4) 0.018(3) 0.000(3) 0.010(3) 0.002(3)
C10 0.039(4) 0.056(4) 0.013(3) 0.007(3) 0.009(3) 0.011(3)
C11 0.031(3) 0.060(5) 0.016(3) 0.002(3) 0.008(3) -0.001(3)
C12 0.037(4) 0.075(5) 0.029(4) -0.005(3) 0.016(3) 0.008(4)
C13 0.029(4) 0.112(8) 0.039(4) -0.008(5) 0.016(3) 0.005(4)
C14 0.030(4) 0.114(8) 0.030(4) -0.012(4) 0.013(3) -0.019(4)
C15 0.037(4) 0.080(6) 0.023(3) -0.001(3) 0.005(3) -0.014(4)
C16 0.025(3) 0.061(5) 0.026(3) 0.009(3) 0.013(3) -0.004(3)
C17 0.038(4) 0.088(6) 0.023(3) -0.002(4) 0.007(3) -0.016(4)
C18 0.038(4) 0.122(9) 0.025(4) 0.002(5) -0.001(3) -0.020(5)
C19 0.028(4) 0.107(8) 0.030(4) 0.024(5) 0.003(3) 0.003(4)
C20 0.036(4) 0.082(6) 0.032(4) 0.022(4) 0.018(3) 0.012(4)
C21 0.041(4) 0.060(5) 0.025(3) 0.005(3) 0.019(3) 0.018(4)
C22 0.049(5) 0.090(7) 0.023(3) 0.007(4) 0.006(3) 0.033(4)
C23 0.046(5) 0.123(9) 0.033(4) -0.003(5) 0.006(4) 0.043(6)
C24 0.030(4) 0.119(9) 0.035(4) -0.022(5) 0.006(3) 0.012(5)
C25 0.040(4) 0.087(6) 0.035(4) -0.014(4) 0.016(4) 0.002(4)
C26 0.036(4) 0.070(5) 0.016(3) 0.004(3) 0.009(3) 0.009(4)
C27 0.047(5) 0.093(7) 0.039(4) 0.005(4) 0.026(4) 0.004(4)
C28 0.049(5) 0.100(8) 0.050(5) 0.015(5) 0.030(4) 0.005(5)
C29 0.036(4) 0.127(9) 0.038(4) -0.001(5) 0.019(4) 0.020(5)
C30 0.039(4) 0.078(6) 0.029(4) 0.004(4) 0.013(3) 0.022(4)
C31 0.063(6) 0.078(7) 0.069(6) 0.016(5) 0.018(5) 0.008(5)
C32 0.097(9) 0.066(7) 0.165(14) -0.005(8) 0.032(9) -0.034(7)
C33 0.093(7) 0.069(6) 0.047(5) -0.005(5) 0.031(5) 0.029(5)
C34 0.144(12) 0.088(9) 0.115(11) -0.044(8) 0.033(9) 0.033(8)
S1 0.0641(15) 0.0876(18) 0.0735(16) -0.0361(14) 0.0327(13) -0.0081(13)
O2 0.167(11) 0.237(15) 0.153(11) 0.092(11) 0.011(9) 0.057(11)
O3 0.142(7) 0.103(6) 0.111(6) -0.061(5) 0.085(6) -0.062(5)
O4 0.164(8) 0.111(6) 0.095(5) -0.062(5) 0.096(6) -0.072(6)
C35 0.098(8) 0.096(8) 0.056(6) -0.029(6) 0.039(6) -0.038(7)
F1 0.275(13) 0.177(9) 0.194(10) -0.118(8) 0.178(10) -0.152(9)
F2 0.116(6) 0.268(11) 0.120(6) -0.114(7) 0.081(5) -0.086(7)
F3 0.070(6) 0.322(17) 0.220(13) 0.055(12) 0.023(7) 0.029(8)
S2 0.0291(8) 0.0524(11) 0.0349(9) -0.0090(8) 0.0074(7) -0.0045(8)
O5 0.096(5) 0.058(4) 0.050(3) -0.001(3) 0.029(3) -0.014(3)
O6 0.047(3) 0.148(7) 0.054(4) -0.038(4) 0.020(3) -0.049(4)
O7 0.046(3) 0.065(4) 0.040(3) -0.017(3) 0.006(2) 0.000(3)
C36 0.098(8) 0.070(7) 0.044(5) -0.012(5) 0.012(5) 0.018(6)
F4 0.295(13) 0.069(4) 0.056(4) 0.012(3) 0.019(5) 0.052(6)
F5 0.049(4) 0.227(10) 0.102(5) -0.066(6) -0.009(3) 0.043(5)
F6 0.128(5) 0.082(4) 0.057(3) -0.018(3) 0.015(3) 0.045(4)
S3 0.089(4) 0.050(3) 0.167(8) 0.006(4) 0.034(4) 0.013(3)
S3A 0.192(11) 0.096(7) 0.087(6) 0.034(5) 0.025(7) 0.049(7)
N4S 0.102(14) 0.021(7) 0.173(18) -0.019(9) -0.007(15) 0.003(9)
C6S 0.130(17) 0.078(14) 0.165(19) 0.010(13) 0.02(2) -0.009(14)
C7S 0.163(17) 0.122(14) 0.180(18) 0.000 0.030(18) 0.000

loop_
_atom_type_symbol
_atom_type_description
_atom_type_scat_dispersion_real
_atom_type_scat_dispersion_imag
_atom_type_scat_source
C C 0.0033 0.0016 'International Tables Vol C Tables 4.2.6.8 and 6.1.1.4'
H H 0.0000 0.0000 'International Tables Vol C Tables 4.2.6.8 and 6.1.1.4'
N N 0.0061 0.0033 'International Tables Vol C Tables 4.2.6.8 and 6.1.1.4'
O O 0.0106 0.0060 'International Tables Vol C Tables 4.2.6.8 and 6.1.1.4'
F F 0.0171 0.0103 'International Tables Vol C Tables 4.2.6.8 and 6.1.1.4'
S S 0.1246 0.1234 'International Tables Vol C Tables 4.2.6.8 and 6.1.1.4'
Cu Cu 0.3201 1.2651 'International Tables Vol C Tables 4.2.6.8 and 6.1.1.4'

loop_
_geom_angle_atom_site_label_1
_geom_angle_atom_site_label_2
_geom_angle_atom_site_label_3
_geom_angle
_geom_angle_site_symmetry_1
_geom_angle_site_symmetry_3
_geom_angle_publ_flag
O1 Cu1 N7 90.0(3) . . ?
O1 Cu1 N4 168.6(2) . . ?
N7 Cu1 N4 96.9(3) . . ?
O1 Cu1 N1 84.7(2) . . ?
N7 Cu1 N1 174.5(3) . . ?
N4 Cu1 N1 88.1(2) . . ?
O1 Cu1 N3 105.66(19) . . ?
N7 Cu1 N3 96.3(3) . . ?
N4 Cu1 N3 82.7(2) . . ?
N1 Cu1 N3 86.7(2) . . ?
O1 Cu1 Cu2 33.53(15) . . ?
N7 Cu1 Cu2 110.8(2) . . ?
N4 Cu1 Cu2 135.07(16) . . ?
N1 Cu1 Cu2 63.76(14) . . ?
N3 Cu1 Cu2 126.24(13) . . ?
O1 Cu2 N6 169.8(2) . . ?
O1 Cu2 N8 93.7(3) . . ?
N6 Cu2 N8 93.6(3) . . ?
O1 Cu2 N2 84.6(2) . . ?
N6 Cu2 N2 87.8(2) . . ?
N8 Cu2 N2 177.1(2) . . ?
O1 Cu2 N5 100.7(2) . . ?
N6 Cu2 N5 85.4(2) . . ?
N8 Cu2 N5 97.8(2) . . ?
N2 Cu2 N5 84.9(2) . . ?
O1 Cu2 Cu1 33.62(15) . . ?
N6 Cu2 Cu1 136.20(16) . . ?
N8 Cu2 Cu1 113.5(2) . . ?
N2 Cu2 Cu1 63.89(14) . . ?
N5 Cu2 Cu1 121.53(14) . . ?
Cu2 O1 Cu1 112.8(3) . . ?
C7 N1 N2 120.1(5) . . ?
C7 N1 Cu1 122.9(4) . . ?
N2 N1 Cu1 116.2(4) . . ?
C8 N2 N1 121.2(6) . . ?
C8 N2 Cu2 122.0(4) . . ?
N1 N2 Cu2 116.1(4) . . ?
C11 N3 C15 117.5(6) . . ?
C11 N3 Cu1 114.3(4) . . ?
C15 N3 Cu1 127.5(5) . . ?
C16 N4 C20 119.4(6) . . ?
C16 N4 Cu1 118.9(4) . . ?
C20 N4 Cu1 121.6(6) . . ?
C25 N5 C21 117.9(7) . . ?
C25 N5 Cu2 126.4(6) . . ?
C21 N5 Cu2 115.7(4) . . ?
C26 N6 C30 118.1(6) . . ?
C26 N6 Cu2 119.4(4) . . ?
C30 N6 Cu2 122.4(5) . . ?
C31 N7 Cu1 162.4(8) . . ?
C33 N8 Cu2 173.9(8) . . ?
C3 C1 C2 120.4(9) . . ?
C4 C2 C1 121.5(8) . . ?
C1 C3 C5 120.7(7) . . ?
C2 C4 C6 119.6(7) . . ?
C3 C5 C7 125.5(6) . . ?
C3 C5 C6 118.8(7) . . ?
C7 C5 C6 115.7(6) . . ?
C4 C6 C8 123.9(6) . . ?
C4 C6 C5 118.9(7) . . ?
C8 C6 C5 117.2(6) . . ?
N1 C7 C5 123.8(6) . . ?
N1 C7 C9 114.3(6) . . ?
C5 C7 C9 121.8(6) . . ?
N2 C8 C6 121.9(6) . . ?
N2 C8 C10 115.8(6) . . ?
C6 C8 C10 122.2(6) . . ?
C16 C9 C7 114.7(5) . . ?
C16 C9 C11 111.2(6) . . ?
C7 C9 C11 107.7(5) . . ?
C21 C10 C8 109.2(5) . . ?
C21 C10 C26 110.7(6) . . ?
C8 C10 C26 113.0(5) . . ?
N3 C11 C12 123.3(7) . . ?
N3 C11 C9 115.9(6) . . ?
C12 C11 C9 120.8(7) . . ?
C11 C12 C13 117.3(8) . . ?
C14 C13 C12 120.6(8) . . ?
C13 C14 C15 118.4(7) . . ?
N3 C15 C14 122.9(8) . . ?
N4 C16 C17 121.1(7) . . ?
N4 C16 C9 119.0(6) . . ?
C17 C16 C9 119.8(7) . . ?
C18 C17 C16 119.1(9) . . ?
C19 C18 C17 120.0(8) . . ?
C18 C19 C20 118.8(8) . . ?
N4 C20 C19 121.7(9) . . ?
N5 C21 C22 122.4(8) . . ?
N5 C21 C10 115.9(6) . . ?
C22 C21 C10 121.7(8) . . ?
C21 C22 C23 118.0(9) . . ?
C24 C23 C22 120.3(8) . . ?
C23 C24 C25 117.8(8) . . ?
N5 C25 C24 123.6(9) . . ?
N6 C26 C27 122.2(7) . . ?
N6 C26 C10 118.4(6) . . ?
C27 C26 C10 119.3(7) . . ?
C28 C27 C26 119.4(9) . . ?
C27 C28 C29 119.1(8) . . ?
C30 C29 C28 118.7(8) . . ?
N6 C30 C29 122.5(8) . . ?
N7 C31 C32 175.9(12) . . ?
N8 C33 C34 177.8(12) . . ?
O4 S1 O3 120.4(5) . . ?
O4 S1 O2 115.4(8) . . ?
O3 S1 O2 108.9(8) . . ?
O4 S1 C35 107.7(5) . . ?
O3 S1 C35 107.3(5) . . ?
O2 S1 C35 93.4(7) . . ?
F2 C35 F1 110.2(10) . . ?
F2 C35 F3 101.7(12) . . ?
F1 C35 F3 100.4(11) . . ?
F2 C35 S1 118.4(8) . . ?
F1 C35 S1 115.5(10) . . ?
F3 C35 S1 108.1(8) . . ?
O6 S2 O5 113.9(4) . . ?
O6 S2 O7 115.6(3) . . ?
O5 S2 O7 116.0(4) . . ?
O6 S2 C36 103.4(5) . . ?
O5 S2 C36 102.3(5) . . ?
O7 S2 C36 102.9(4) . . ?
F6 C36 F4 108.8(8) . . ?
F6 C36 F5 108.0(9) . . ?
F4 C36 F5 107.3(9) . . ?
F6 C36 S2 112.0(7) . . ?
F4 C36 S2 109.6(8) . . ?
F5 C36 S2 111.0(7) . . ?
O9 S3 O10 154.9(18) . . ?
O9 S3 O8 82.4(15) . . ?
O10 S3 O8 108.4(17) . . ?
O9 S3 C37 105(2) . . ?
O10 S3 C37 96.0(19) . . ?
O8 S3 C37 100.0(19) . . ?
F9 C37 F8 120(4) . . ?
F9 C37 F7 96(3) . . ?
F8 C37 F7 96(3) . . ?
F9 C37 S3 115(3) . . ?
F8 C37 S3 115(3) . . ?
F7 C37 S3 112(3) . . ?
O9A S3A O10A 117.0(13) . . ?
O9A S3A O8A 113.9(12) . . ?
O10A S3A O8A 111.3(12) . . ?
O9A S3A C37A 105.1(11) . . ?
O10A S3A C37A 106.0(11) . . ?
O8A S3A C37A 101.7(12) . . ?
F8A C37A F7A 118.2(12) . . ?
F8A C37A F9A 115.0(12) . . ?
F7A C37A F9A 115.6(12) . . ?
F8A C37A S3A 101.6(14) . . ?
F7A C37A S3A 102.3(13) . . ?
F9A C37A S3A 99.9(14) . . ?
N1S C1S C2S 167(3) . . ?
C3S C2S C1S 134(2) . . ?
N2S C3S C2S 169(4) . . ?
C3S N2S N2S 113(3) . 2_656 ?
N3S C4S C5S 170(4) . . ?
N4S C6S C7S 169(3) . . ?
C6S C7S C6S 178(3) 2_657 . ?

loop_
_geom_bond_atom_site_label_1
_geom_bond_atom_site_label_2
_geom_bond_distance
_geom_bond_site_symmetry_2
_geom_bond_publ_flag
Cu1 O1 1.909(5) . ?
Cu1 N7 1.993(8) . ?
Cu1 N4 2.006(6) . ?
Cu1 N1 2.048(6) . ?
Cu1 N3 2.299(5) . ?
Cu1 Cu2 3.1774(12) . ?
Cu2 O1 1.905(5) . ?
Cu2 N6 2.001(6) . ?
Cu2 N8 2.006(8) . ?
Cu2 N2 2.046(6) . ?
Cu2 N5 2.264(6) . ?
N1 C7 1.302(8) . ?
N1 N2 1.372(7) . ?
N2 C8 1.295(9) . ?
N3 C11 1.341(9) . ?
N3 C15 1.348(9) . ?
N4 C16 1.334(10) . ?
N4 C20 1.342(9) . ?
N5 C25 1.338(10) . ?
N5 C21 1.344(10) . ?
N6 C26 1.329(10) . ?
N6 C30 1.342(9) . ?
N7 C31 1.103(12) . ?
N8 C33 1.114(11) . ?
C1 C3 1.358(12) . ?
C1 C2 1.385(12) . ?
C2 C4 1.360(13) . ?
C3 C5 1.393(11) . ?
C4 C6 1.406(11) . ?
C5 C7 1.407(10) . ?
C5 C6 1.432(9) . ?
C6 C8 1.427(10) . ?
C7 C9 1.536(8) . ?
C8 C10 1.526(8) . ?
C9 C16 1.511(9) . ?
C9 C11 1.538(9) . ?
C10 C21 1.522(10) . ?
C10 C26 1.532(9) . ?
C11 C12 1.383(10) . ?
C12 C13 1.385(11) . ?
C13 C14 1.367(14) . ?
C14 C15 1.374(11) . ?
C16 C17 1.382(10) . ?
C17 C18 1.365(12) . ?
C18 C19 1.363(13) . ?
C19 C20 1.375(11) . ?
C21 C22 1.376(10) . ?
C22 C23 1.389(13) . ?
C23 C24 1.364(14) . ?
C24 C25 1.371(12) . ?
C26 C27 1.379(10) . ?
C27 C28 1.351(12) . ?
C28 C29 1.383(14) . ?
C29 C30 1.365(12) . ?
C31 C32 1.528(16) . ?
C33 C34 1.481(15) . ?
S1 O4 1.362(7) . ?
S1 O3 1.370(7) . ?
S1 O2 1.517(11) . ?
S1 C35 1.750(11) . ?
C35 F2 1.255(11) . ?
C35 F1 1.282(12) . ?
C35 F3 1.349(15) . ?
S2 O6 1.424(6) . ?
S2 O5 1.429(6) . ?
S2 O7 1.437(5) . ?
S2 C36 1.787(10) . ?
C36 F6 1.318(10) . ?
C36 F4 1.326(13) . ?
C36 F5 1.338(13) . ?
S3 O9 1.27(2) . ?
S3 O10 1.48(3) . ?
S3 O8 1.49(3) . ?
S3 C37 1.66(4) . ?
C37 F9 1.19(4) . ?
C37 F8 1.25(4) . ?
C37 F7 1.51(4) . ?
S3A O9A 1.41(2) . ?
S3A O10A 1.43(2) . ?
S3A O8A 1.48(2) . ?
S3A C37A 1.72(2) . ?
F7A C37A 1.55(2) . ?
F8A C37A 1.54(2) . ?
F9A C37A 1.56(2) . ?
N1S C1S 1.13(3) . ?
C1S C2S 1.50(3) . ?
C2S C3S 1.46(4) . ?
C3S N2S 1.09(4) . ?
N2S N2S 1.75(7) 2_656 ?
N3S C4S 1.121(18) . ?
C4S C5S 1.415(18) . ?
N4S C6S 1.246(17) . ?
C6S C7S 1.575(17) . ?
C7S C6S 1.575(17) 2_657 ?
